data_7043069
loop_
_publ_author_name
'Dhungana, Tara Prasad'
'Hashimoto, Hisako'
'Tobita, Hiromi'

_publ_section_title
;
 An Iron Germylene Complex Having Fe-H and Ge-H Bonds: Synthesis,
 Structure and Reactivity
;
_journal_name_full 'Dalton Trans.'
_journal_paper_doi 10.1039/C7DT01159H
_journal_year 2017
_chemical_formula_sum 'C31 H56 Fe Ge O2 Si3'
_chemical_formula_weight 673.46
_space_group_crystal_system monoclinic
_space_group_IT_number 14
_space_group_name_Hall '-P 2yn'
_space_group_name_H-M_alt 'P 1 21/n 1'
_symmetry_space_group_name_Hall '-P 2yn'
_symmetry_space_group_name_H-M 'P 1 21/n 1'
_atom_sites_solution_hydrogens geom
_atom_sites_solution_primary direct
_audit_creation_method SHELXL-2016/6
_audit_update_record
;
2017-05-18 deposited with the CCDC.
2017-05-22 downloaded from the CCDC.
;
_cell_angle_alpha 90
_cell_angle_beta 91.6874(14)
_cell_angle_gamma 90
_cell_formula_units_Z 4
_cell_length_a 8.9028(5)
_cell_length_b 25.0183(11)
_cell_length_c 15.9058(6)
_cell_measurement_reflns_used 25779
_cell_measurement_temperature 150(2)
_cell_measurement_theta_max 27.47
_cell_measurement_theta_min 1.28
_cell_volume 3541.2(3)
_computing_cell_refinement PROCESS-AUTO
_computing_data_collection PROCESS-AUTO
_computing_data_reduction 'teXsan Ver.1.11'
_computing_molecular_graphics 'ORTEP III'
_computing_publication_material 'Yadokari-XG 2009'
_computing_structure_refinement 'SHELXL-2016/6 (Sheldrick, 2016)'
_computing_structure_solution 'SHELXS-97 (Sheldrick, 1997)'
_diffrn_ambient_temperature 150(2)
_diffrn_detector_area_resol_mean 10.00
_diffrn_measured_fraction_theta_full 0.999
_diffrn_measured_fraction_theta_max 0.999
_diffrn_measurement_device_type 'Rigaku RAXIS-RAPID Imaging Plate'
_diffrn_measurement_method \w
_diffrn_radiation_type MoK\a
_diffrn_radiation_wavelength 0.71073
_diffrn_reflns_av_R_equivalents 0.1224
_diffrn_reflns_av_unetI/netI 0.0797
_diffrn_reflns_Laue_measured_fraction_full 0.999
_diffrn_reflns_Laue_measured_fraction_max 0.999
_diffrn_reflns_limit_h_max 11
_diffrn_reflns_limit_h_min -11
_diffrn_reflns_limit_k_max 32
_diffrn_reflns_limit_k_min -31
_diffrn_reflns_limit_l_max 20
_diffrn_reflns_limit_l_min -20
_diffrn_reflns_number 32577
_diffrn_reflns_point_group_measured_fraction_full 0.999
_diffrn_reflns_point_group_measured_fraction_max 0.999
_diffrn_reflns_theta_full 25.242
_diffrn_reflns_theta_max 27.484
_diffrn_reflns_theta_min 2.429
_diffrn_source 'rotating-anode X-ray tube'
_exptl_absorpt_coefficient_mu 1.384
_exptl_absorpt_correction_T_max 0.8859
_exptl_absorpt_correction_T_min 0.8578
_exptl_absorpt_correction_type numerical
_exptl_absorpt_process_details 'NUMABS (Higashi, 1999)'
_exptl_crystal_colour red
_exptl_crystal_density_diffrn 1.263
_exptl_crystal_description block
_exptl_crystal_F_000 1432
_exptl_crystal_size_max 0.190
_exptl_crystal_size_mid 0.170
_exptl_crystal_size_min 0.160
_refine_diff_density_max 0.520
_refine_diff_density_min -0.582
_refine_diff_density_rms 0.120
_refine_ls_extinction_method none
_refine_ls_goodness_of_fit_ref 1.164
_refine_ls_hydrogen_treatment mixed
_refine_ls_matrix_type full
_refine_ls_number_parameters 380
_refine_ls_number_reflns 8120
_refine_ls_number_restraints 0
_refine_ls_restrained_S_all 1.164
_refine_ls_R_factor_all 0.0825
_refine_ls_R_factor_gt 0.0635
_refine_ls_shift/su_max 0.000
_refine_ls_shift/su_mean 0.000
_refine_ls_structure_factor_coef Fsqd
_refine_ls_weighting_details 'w=1/[\s^2^(Fo^2^)+(0.0221P)^2^+6.5474P] where P=(Fo^2^+2Fc^2^)/3'
_refine_ls_weighting_scheme calc
_refine_ls_wR_factor_gt 0.1053
_refine_ls_wR_factor_ref 0.1108
_reflns_Friedel_coverage 0.000
_reflns_number_gt 6730
_reflns_number_total 8120
_reflns_threshold_expression 'I > 2\s(I)'
_cod_data_source_file c7dt01159h2.cif
_cod_data_source_block tara5a
_cod_database_code 7043069
_shelx_shelxl_version_number 2016/6
_shelx_space_group_comment
;
The symmetry employed for this shelxl refinement is uniquely defined
by the following loop, which should always be used as a source of
symmetry information in preference to the above space-group names.
They are only intended as comments.
;
_shelx_estimated_absorpt_t_min 0.779
_shelx_estimated_absorpt_t_max 0.809

loop_
_space_group_symop_operation_xyz
'x, y, z'
'-x+1/2, y+1/2, -z+1/2'
'-x, -y, -z'
'x-1/2, -y-1/2, z-1/2'

loop_
_atom_site_label
_atom_site_type_symbol
_atom_site_fract_x
_atom_site_fract_y
_atom_site_fract_z
_atom_site_U_iso_or_equiv
_atom_site_adp_type
_atom_site_occupancy
_atom_site_site_symmetry_order
_atom_site_calc_flag
_atom_site_refinement_flags_posn
_atom_site_refinement_flags_adp
_atom_site_refinement_flags_occupancy
_atom_site_disorder_assembly
_atom_site_disorder_group
Fe1 Fe 0.25777(6) 0.08303(2) 0.15298(3) 0.01807(11) Uani 1 1 d . . . . .
Ge1 Ge 0.22774(4) 0.14684(2) 0.24774(2) 0.01486(9) Uani 1 1 d . . . . .
Si1 Si 0.26329(11) 0.24777(4) 0.36564(6) 0.0223(2) Uani 1 1 d . . . . .
Si2 Si -0.02612(11) 0.23287(4) 0.24712(6) 0.0201(2) Uani 1 1 d . . . . .
Si3 Si 0.28107(11) 0.26325(4) 0.16848(6) 0.0208(2) Uani 1 1 d . . . . .
O1 O 0.1986(3) 0.12973(9) 0.35561(14) 0.0237(5) Uani 1 1 d . . . . .
C1 C 0.1108(7) 0.1046(2) 0.0888(4) 0.0282(14) Uani 0.616(5) 1 d . . P A 1
O2 O 0.0130(6) 0.1160(2) 0.0410(3) 0.0479(15) Uani 0.616(5) 1 d . . P A 1
C2 C 0.0786(12) 0.0627(4) 0.1734(6) 0.028(2) Uani 0.384(5) 1 d . . P A 2
O3 O -0.0465(9) 0.0486(3) 0.1792(6) 0.044(2) Uani 0.384(5) 1 d . . P A 2
C3 C 0.1876(4) 0.22473(12) 0.2573(2) 0.0155(6) Uani 1 1 d . . . . .
C4 C 0.3875(4) 0.06175(14) 0.0501(2) 0.0254(8) Uani 1 1 d . . . . .
C5 C 0.3165(4) 0.01556(14) 0.0847(2) 0.0256(8) Uani 1 1 d . . . . .
C6 C 0.3717(4) 0.00954(13) 0.1694(2) 0.0239(7) Uani 1 1 d . . . . .
C7 C 0.4726(4) 0.05185(13) 0.1875(2) 0.0213(7) Uani 1 1 d . . . . .
C8 C 0.4824(4) 0.08469(14) 0.1134(2) 0.0242(7) Uani 1 1 d . . . . .
C9 C 0.3697(6) 0.0807(2) -0.0401(3) 0.0459(12) Uani 1 1 d . . . . .
H1 H 0.398961 0.118363 -0.043610 0.069 Uiso 1 1 calc R U . . .
H2 H 0.264639 0.076691 -0.059212 0.069 Uiso 1 1 calc R U . . .
H3 H 0.434072 0.059229 -0.075984 0.069 Uiso 1 1 calc R U . . .
C10 C 0.2122(5) -0.02235(18) 0.0378(3) 0.0473(12) Uani 1 1 d . . . . .
H4 H 0.159460 -0.003161 -0.007946 0.071 Uiso 1 1 calc R U . . .
H5 H 0.138778 -0.036793 0.076511 0.071 Uiso 1 1 calc R U . . .
H6 H 0.270605 -0.051726 0.014407 0.071 Uiso 1 1 calc R U . . .
C11 C 0.3367(5) -0.03658(15) 0.2273(3) 0.0359(10) Uani 1 1 d . . . . .
H7 H 0.411167 -0.064982 0.220514 0.054 Uiso 1 1 calc R U . . .
H8 H 0.236194 -0.050486 0.213154 0.054 Uiso 1 1 calc R U . . .
H9 H 0.340075 -0.024127 0.285762 0.054 Uiso 1 1 calc R U . . .
C12 C 0.5718(5) 0.05750(16) 0.2656(3) 0.0332(9) Uani 1 1 d . . . . .
H10 H 0.580862 0.095380 0.280637 0.041(13) Uiso 1 1 calc R . . . .
H11 H 0.671585 0.042931 0.254912 0.062 Uiso 1 1 calc R U . . .
H12 H 0.527256 0.037872 0.312025 0.062 Uiso 1 1 calc R U . . .
C13 C 0.5925(5) 0.12972(15) 0.1046(3) 0.0352(10) Uani 1 1 d . . . . .
H13 H 0.692087 0.115114 0.093427 0.053 Uiso 1 1 calc R U . . .
H14 H 0.597506 0.150526 0.156833 0.053 Uiso 1 1 calc R U . . .
H15 H 0.559762 0.152891 0.057909 0.053 Uiso 1 1 calc R U . . .
C14 C 0.4565(4) 0.21920(15) 0.3884(2) 0.0293(8) Uani 1 1 d . . . . .
H16 H 0.466064 0.209431 0.448033 0.044 Uiso 1 1 calc R U . . .
H17 H 0.532705 0.245966 0.375439 0.044 Uiso 1 1 calc R U . . .
H18 H 0.470897 0.187356 0.353719 0.044 Uiso 1 1 calc R U . . .
C15 C 0.1404(5) 0.23082(17) 0.4557(2) 0.0326(9) Uani 1 1 d . . . . .
H19 H 0.142940 0.192153 0.465493 0.049 Uiso 1 1 calc R U . . .
H20 H 0.037022 0.242003 0.442221 0.049 Uiso 1 1 calc R U . . .
H21 H 0.177204 0.249455 0.506455 0.049 Uiso 1 1 calc R U . . .
C16 C 0.2855(5) 0.32288(15) 0.3721(3) 0.0358(9) Uani 1 1 d . . . . .
H22 H 0.186830 0.339901 0.364702 0.054 Uiso 1 1 calc R U . . .
H23 H 0.351590 0.335053 0.327823 0.054 Uiso 1 1 calc R U . . .
H24 H 0.329475 0.332587 0.427233 0.054 Uiso 1 1 calc R U . . .
C17 C 0.4876(4) 0.27263(16) 0.1900(3) 0.0322(9) Uani 1 1 d . . . . .
H25 H 0.535221 0.237731 0.199319 0.048 Uiso 1 1 calc R U . . .
H26 H 0.503122 0.294918 0.240137 0.048 Uiso 1 1 calc R U . . .
H27 H 0.532503 0.290155 0.141643 0.048 Uiso 1 1 calc R U . . .
C18 C 0.1991(5) 0.33207(14) 0.1528(3) 0.0338(9) Uani 1 1 d . . . . .
H28 H 0.252012 0.350478 0.108027 0.051 Uiso 1 1 calc R U . . .
H29 H 0.210530 0.352468 0.205193 0.051 Uiso 1 1 calc R U . . .
H30 H 0.092235 0.329074 0.136995 0.051 Uiso 1 1 calc R U . . .
C19 C 0.2650(5) 0.22987(15) 0.0630(2) 0.0280(8) Uani 1 1 d . . . . .
H31 H 0.308147 0.253104 0.020423 0.042 Uiso 1 1 calc R U . . .
H32 H 0.158899 0.223195 0.048581 0.042 Uiso 1 1 calc R U . . .
H33 H 0.319595 0.195851 0.065023 0.042 Uiso 1 1 calc R U . . .
C20 C -0.0949(5) 0.29752(16) 0.2933(3) 0.0394(10) Uani 1 1 d . . . . .
H34 H -0.203909 0.300276 0.284126 0.059 Uiso 1 1 calc R U . . .
H35 H -0.045672 0.327681 0.266060 0.059 Uiso 1 1 calc R U . . .
H36 H -0.070707 0.298208 0.353839 0.059 Uiso 1 1 calc R U . . .
C21 C -0.1272(4) 0.17741(15) 0.3006(3) 0.0299(8) Uani 1 1 d . . . . .
H37 H -0.235752 0.183952 0.296578 0.045 Uiso 1 1 calc R U . . .
H38 H -0.094526 0.175861 0.359882 0.045 Uiso 1 1 calc R U . . .
H39 H -0.104399 0.143391 0.273209 0.045 Uiso 1 1 calc R U . . .
C22 C -0.0980(5) 0.23099(19) 0.1355(2) 0.0361(9) Uani 1 1 d . . . . .
H40 H -0.063717 0.198115 0.108604 0.054 Uiso 1 1 calc R U . . .
H41 H -0.059926 0.262030 0.105197 0.054 Uiso 1 1 calc R U . . .
H42 H -0.208123 0.231823 0.134236 0.054 Uiso 1 1 calc R U . . .
C23 C 0.1869(5) 0.07495(13) 0.3832(2) 0.0253(8) Uani 1 1 d . . . . .
H43 H 0.278254 0.054935 0.368323 0.030 Uiso 1 1 calc R U . . .
H44 H 0.099045 0.057656 0.354990 0.030 Uiso 1 1 calc R U . . .
C24 C 0.1691(4) 0.07400(13) 0.4782(2) 0.0236(7) Uani 1 1 d . . . . .
C25 C 0.0271(5) 0.07068(13) 0.5135(2) 0.0267(8) Uani 1 1 d . . . . .
C26 C 0.0184(5) 0.06981(15) 0.6014(3) 0.0342(9) Uani 1 1 d . . . . .
H45 H -0.077803 0.067599 0.625476 0.041 Uiso 1 1 calc R U . . .
C27 C 0.1432(6) 0.07203(16) 0.6543(2) 0.0358(10) Uani 1 1 d . . . . .
C28 C 0.2829(5) 0.07548(16) 0.6180(2) 0.0335(9) Uani 1 1 d . . . . .
H46 H 0.370431 0.077731 0.653446 0.040 Uiso 1 1 calc R U . . .
C29 C 0.2983(5) 0.07573(14) 0.5309(2) 0.0273(8) Uani 1 1 d . . . . .
C30 C 0.4548(5) 0.07778(18) 0.4962(3) 0.0391(10) Uani 1 1 d . . . . .
H47 H 0.474742 0.044581 0.465812 0.059 Uiso 1 1 calc R U . . .
H48 H 0.528706 0.081874 0.542667 0.059 Uiso 1 1 calc R U . . .
H49 H 0.462195 0.108196 0.457760 0.059 Uiso 1 1 calc R U . . .
C31 C -0.1170(5) 0.06756(17) 0.4613(3) 0.0367(9) Uani 1 1 d . . . . .
H50 H -0.198051 0.054499 0.496201 0.055 Uiso 1 1 calc R U . . .
H51 H -0.103557 0.042995 0.414089 0.055 Uiso 1 1 calc R U . . .
H52 H -0.142780 0.103165 0.439604 0.055 Uiso 1 1 calc R U . . .
C32 C 0.1302(7) 0.0716(2) 0.7489(3) 0.0583(15) Uani 1 1 d . . . . .
H53 H 0.227351 0.081216 0.775394 0.087 Uiso 1 1 calc R U . . .
H54 H 0.100959 0.035866 0.767445 0.087 Uiso 1 1 calc R U . . .
H55 H 0.054006 0.097607 0.765273 0.087 Uiso 1 1 calc R U . . .

loop_
_atom_site_aniso_label
_atom_site_aniso_U_11
_atom_site_aniso_U_22
_atom_site_aniso_U_33
_atom_site_aniso_U_23
_atom_site_aniso_U_13
_atom_site_aniso_U_12
Fe1 0.0196(3) 0.0162(2) 0.0185(2) -0.00352(18) 0.00238(19) 0.00131(18)
Ge1 0.01542(17) 0.01421(15) 0.01499(16) -0.00148(13) 0.00108(12) 0.00143(13)
Si1 0.0212(5) 0.0244(5) 0.0212(5) -0.0081(4) -0.0015(4) 0.0004(4)
Si2 0.0158(5) 0.0207(4) 0.0239(5) 0.0002(4) 0.0006(4) 0.0016(4)
Si3 0.0197(5) 0.0182(4) 0.0246(5) 0.0012(4) 0.0043(4) 0.0000(4)
O1 0.0360(15) 0.0170(11) 0.0184(12) -0.0003(9) 0.0060(11) 0.0014(10)
C1 0.029(4) 0.025(3) 0.031(3) -0.015(3) 0.001(3) 0.003(2)
O2 0.045(3) 0.047(3) 0.050(3) -0.013(2) -0.026(3) 0.011(2)
C2 0.033(6) 0.019(4) 0.032(5) -0.004(4) 0.011(4) 0.001(4)
O3 0.023(4) 0.045(5) 0.064(6) -0.010(4) 0.010(4) -0.011(3)
C3 0.0132(16) 0.0135(14) 0.0197(16) -0.0036(12) 0.0008(12) 0.0018(11)
C4 0.029(2) 0.0286(18) 0.0193(17) -0.0036(15) 0.0065(15) 0.0100(15)
C5 0.0242(19) 0.0210(16) 0.0315(19) -0.0118(15) 0.0014(15) 0.0060(14)
C6 0.0252(19) 0.0150(15) 0.0318(19) -0.0038(14) 0.0048(15) 0.0057(13)
C7 0.0224(18) 0.0184(15) 0.0231(17) -0.0025(13) 0.0009(14) 0.0029(13)
C8 0.0243(19) 0.0210(16) 0.0275(18) -0.0028(14) 0.0077(15) 0.0041(14)
C9 0.055(3) 0.062(3) 0.021(2) 0.002(2) 0.009(2) 0.022(2)
C10 0.038(3) 0.044(2) 0.060(3) -0.033(2) -0.006(2) 0.005(2)
C11 0.037(2) 0.0205(17) 0.051(3) 0.0043(18) 0.006(2) 0.0024(16)
C12 0.025(2) 0.038(2) 0.036(2) -0.0062(18) -0.0058(17) 0.0055(17)
C13 0.029(2) 0.0268(19) 0.050(3) -0.0005(18) 0.0159(19) -0.0032(16)
C14 0.024(2) 0.035(2) 0.0288(19) -0.0038(16) -0.0071(15) 0.0020(16)
C15 0.037(2) 0.043(2) 0.0183(18) -0.0063(16) 0.0038(16) 0.0004(18)
C16 0.042(3) 0.0248(18) 0.040(2) -0.0141(17) 0.0000(19) -0.0033(17)
C17 0.0209(19) 0.037(2) 0.039(2) -0.0029(18) 0.0057(17) -0.0037(16)
C18 0.036(2) 0.0211(17) 0.045(2) 0.0094(17) 0.0084(19) 0.0014(16)
C19 0.031(2) 0.0308(19) 0.0226(18) 0.0051(15) 0.0059(15) 0.0011(16)
C20 0.023(2) 0.031(2) 0.064(3) -0.010(2) 0.004(2) 0.0056(16)
C21 0.0199(19) 0.0318(19) 0.038(2) 0.0042(17) 0.0012(16) -0.0035(15)
C22 0.019(2) 0.057(3) 0.033(2) 0.010(2) -0.0032(16) -0.0057(18)
C23 0.042(2) 0.0138(15) 0.0204(17) 0.0037(13) 0.0028(16) -0.0008(14)
C24 0.034(2) 0.0154(15) 0.0209(17) 0.0045(13) 0.0031(15) 0.0007(14)
C25 0.036(2) 0.0151(15) 0.0291(19) 0.0048(14) 0.0024(16) 0.0040(14)
C26 0.039(2) 0.030(2) 0.034(2) 0.0065(17) 0.0150(19) 0.0100(17)
C27 0.053(3) 0.033(2) 0.0221(19) 0.0041(16) 0.0071(18) 0.0107(19)
C28 0.041(2) 0.034(2) 0.0248(19) 0.0029(16) -0.0055(17) 0.0061(18)
C29 0.033(2) 0.0231(17) 0.0262(18) 0.0035(15) 0.0025(16) 0.0023(15)
C30 0.033(2) 0.045(2) 0.040(2) 0.002(2) 0.0034(19) -0.0019(19)
C31 0.032(2) 0.035(2) 0.042(2) 0.0081(19) 0.0008(19) 0.0034(17)
C32 0.079(4) 0.073(4) 0.023(2) 0.003(2) 0.009(2) 0.015(3)

loop_
_atom_type_symbol
_atom_type_description
_atom_type_scat_dispersion_real
_atom_type_scat_dispersion_imag
_atom_type_scat_source
C C 0.0033 0.0016 'International Tables Vol C Tables 4.2.6.8 and 6.1.1.4'
H H 0.0000 0.0000 'International Tables Vol C Tables 4.2.6.8 and 6.1.1.4'
Fe Fe 0.3463 0.8444 'International Tables Vol C Tables 4.2.6.8 and 6.1.1.4'
Ge Ge 0.1547 1.8001 'International Tables Vol C Tables 4.2.6.8 and 6.1.1.4'
O O 0.0106 0.0060 'International Tables Vol C Tables 4.2.6.8 and 6.1.1.4'
Si Si 0.0817 0.0704 'International Tables Vol C Tables 4.2.6.8 and 6.1.1.4'

loop_
_geom_angle_atom_site_label_1
_geom_angle_atom_site_label_2
_geom_angle_atom_site_label_3
_geom_angle
C2 Fe1 C5 96.2(3)
C1 Fe1 C5 98.2(2)
C2 Fe1 C4 127.5(3)
C1 Fe1 C4 92.5(2)
C5 Fe1 C4 40.13(14)
C2 Fe1 C6 99.4(3)
C1 Fe1 C6 134.4(2)
C5 Fe1 C6 39.83(14)
C4 Fe1 C6 66.59(14)
C2 Fe1 C8 162.9(3)
C1 Fe1 C8 121.7(2)
C5 Fe1 C8 66.82(14)
C4 Fe1 C8 39.27(15)
C6 Fe1 C8 66.38(14)
C2 Fe1 C7 132.7(3)
C1 Fe1 C7 158.6(2)
C5 Fe1 C7 66.35(14)
C4 Fe1 C7 66.17(14)
C6 Fe1 C7 38.96(13)
C8 Fe1 C7 39.78(14)
C2 Fe1 Ge1 87.3(3)
C1 Fe1 Ge1 94.14(18)
C5 Fe1 Ge1 167.29(11)
C4 Fe1 Ge1 142.43(11)
C6 Fe1 Ge1 127.56(10)
C8 Fe1 Ge1 108.81(10)
C7 Fe1 Ge1 102.39(9)
O1 Ge1 C3 97.41(12)
O1 Ge1 Fe1 120.12(7)
C3 Ge1 Fe1 141.60(9)
C15 Si1 C14 108.41(19)
C15 Si1 C16 104.18(19)
C14 Si1 C16 105.82(19)
C15 Si1 C3 114.85(17)
C14 Si1 C3 110.63(15)
C16 Si1 C3 112.37(17)
C22 Si2 C21 104.87(19)
C22 Si2 C20 106.6(2)
C21 Si2 C20 107.02(19)
C22 Si2 C3 112.91(16)
C21 Si2 C3 111.87(16)
C20 Si2 C3 113.01(17)
C19 Si3 C17 105.50(18)
C19 Si3 C18 105.64(19)
C17 Si3 C18 106.47(19)
C19 Si3 C3 114.31(15)
C17 Si3 C3 111.86(17)
C18 Si3 C3 112.44(16)
C23 O1 Ge1 122.1(2)
O2 C1 Fe1 174.7(5)
O3 C2 Fe1 173.6(10)
Si2 C3 Si1 111.45(16)
Si2 C3 Si3 109.56(16)
Si1 C3 Si3 111.21(16)
Si2 C3 Ge1 106.13(15)
Si1 C3 Ge1 107.72(15)
Si3 C3 Ge1 110.65(15)
C8 C4 C5 108.3(3)
C8 C4 C9 126.1(4)
C5 C4 C9 125.4(4)
C8 C4 Fe1 70.98(19)
C5 C4 Fe1 69.31(19)
C9 C4 Fe1 127.9(3)
C6 C5 C4 107.7(3)
C6 C5 C10 126.1(4)
C4 C5 C10 126.1(4)
C6 C5 Fe1 71.22(19)
C4 C5 Fe1 70.56(19)
C10 C5 Fe1 127.4(3)
C7 C6 C5 108.2(3)
C7 C6 C11 126.0(4)
C5 C6 C11 125.6(3)
C7 C6 Fe1 70.92(19)
C5 C6 Fe1 68.95(19)
C11 C6 Fe1 129.2(3)
C6 C7 C8 108.3(3)
C6 C7 C12 126.2(3)
C8 C7 C12 124.9(3)
C6 C7 Fe1 70.1(2)
C8 C7 Fe1 69.8(2)
C12 C7 Fe1 132.8(2)
C4 C8 C7 107.5(3)
C4 C8 C13 128.0(4)
C7 C8 C13 123.9(4)
C4 C8 Fe1 69.7(2)
C7 C8 Fe1 70.4(2)
C13 C8 Fe1 131.9(3)
C4 C9 H1 109.5
C4 C9 H2 109.5
H1 C9 H2 109.5
C4 C9 H3 109.5
H1 C9 H3 109.5
H2 C9 H3 109.5
C5 C10 H4 109.5
C5 C10 H5 109.5
H4 C10 H5 109.5
C5 C10 H6 109.5
H4 C10 H6 109.5
H5 C10 H6 109.5
C6 C11 H7 109.5
C6 C11 H8 109.5
H7 C11 H8 109.5
C6 C11 H9 109.5
H7 C11 H9 109.5
H8 C11 H9 109.5
C7 C12 H10 109.5
C7 C12 H11 109.5
H10 C12 H11 109.5
C7 C12 H12 109.5
H10 C12 H12 109.5
H11 C12 H12 109.5
C8 C13 H13 109.5
C8 C13 H14 109.5
H13 C13 H14 109.5
C8 C13 H15 109.5
H13 C13 H15 109.5
H14 C13 H15 109.5
Si1 C14 H16 109.5
Si1 C14 H17 109.5
H16 C14 H17 109.5
Si1 C14 H18 109.5
H16 C14 H18 109.5
H17 C14 H18 109.5
Si1 C15 H19 109.5
Si1 C15 H20 109.5
H19 C15 H20 109.5
Si1 C15 H21 109.5
H19 C15 H21 109.5
H20 C15 H21 109.5
Si1 C16 H22 109.5
Si1 C16 H23 109.5
H22 C16 H23 109.5
Si1 C16 H24 109.5
H22 C16 H24 109.5
H23 C16 H24 109.5
Si3 C17 H25 109.5
Si3 C17 H26 109.5
H25 C17 H26 109.5
Si3 C17 H27 109.5
H25 C17 H27 109.5
H26 C17 H27 109.5
Si3 C18 H28 109.5
Si3 C18 H29 109.5
H28 C18 H29 109.5
Si3 C18 H30 109.5
H28 C18 H30 109.5
H29 C18 H30 109.5
Si3 C19 H31 109.5
Si3 C19 H32 109.5
H31 C19 H32 109.5
Si3 C19 H33 109.5
H31 C19 H33 109.5
H32 C19 H33 109.5
Si2 C20 H34 109.5
Si2 C20 H35 109.5
H34 C20 H35 109.5
Si2 C20 H36 109.5
H34 C20 H36 109.5
H35 C20 H36 109.5
Si2 C21 H37 109.5
Si2 C21 H38 109.5
H37 C21 H38 109.5
Si2 C21 H39 109.5
H37 C21 H39 109.5
H38 C21 H39 109.5
Si2 C22 H40 109.5
Si2 C22 H41 109.5
H40 C22 H41 109.5
Si2 C22 H42 109.5
H40 C22 H42 109.5
H41 C22 H42 109.5
O1 C23 C24 109.1(3)
O1 C23 H43 109.9
C24 C23 H43 109.9
O1 C23 H44 109.9
C24 C23 H44 109.9
H43 C23 H44 108.3
C25 C24 C29 119.7(3)
C25 C24 C23 121.3(4)
C29 C24 C23 119.0(3)
C24 C25 C26 118.5(4)
C24 C25 C31 123.0(3)
C26 C25 C31 118.5(4)
C27 C26 C25 122.8(4)
C27 C26 H45 118.6
C25 C26 H45 118.6
C26 C27 C28 117.8(4)
C26 C27 C32 121.6(4)
C28 C27 C32 120.6(5)
C27 C28 C29 121.8(4)
C27 C28 H46 119.1
C29 C28 H46 119.1
C28 C29 C24 119.4(4)
C28 C29 C30 118.7(4)
C24 C29 C30 121.9(3)
C29 C30 H47 109.5
C29 C30 H48 109.5
H47 C30 H48 109.5
C29 C30 H49 109.5
H47 C30 H49 109.5
H48 C30 H49 109.5
C25 C31 H50 109.5
C25 C31 H51 109.5
H50 C31 H51 109.5
C25 C31 H52 109.5
H50 C31 H52 109.5
H51 C31 H52 109.5
C27 C32 H53 109.5
C27 C32 H54 109.5
H53 C32 H54 109.5
C27 C32 H55 109.5
H53 C32 H55 109.5
H54 C32 H55 109.5

loop_
_geom_bond_atom_site_label_1
_geom_bond_atom_site_label_2
_geom_bond_distance
Fe1 C2 1.714(10)
Fe1 C1 1.723(7)
Fe1 C5 2.082(3)
Fe1 C4 2.099(3)
Fe1 C6 2.112(3)
Fe1 C8 2.115(4)
Fe1 C7 2.123(4)
Fe1 Ge1 2.2172(6)
Ge1 O1 1.795(2)
Ge1 C3 1.988(3)
Si1 C15 1.876(4)
Si1 C14 1.888(4)
Si1 C16 1.892(4)
Si1 C3 1.919(3)
Si2 C22 1.870(4)
Si2 C21 1.872(4)
Si2 C20 1.886(4)
Si2 C3 1.916(3)
Si3 C19 1.875(4)
Si3 C17 1.875(4)
Si3 C18 1.884(4)
Si3 C3 1.920(3)
O1 C23 1.444(4)
C1 O2 1.173(8)
C2 O3 1.174(13)
C4 C8 1.416(5)
C4 C5 1.435(5)
C4 C9 1.516(5)
C5 C6 1.429(5)
C5 C10 1.509(5)
C6 C7 1.412(5)
C6 C11 1.514(5)
C7 C8 1.442(5)
C7 C12 1.510(5)
C8 C13 1.502(5)
C9 H1 0.9800
C9 H2 0.9800
C9 H3 0.9800
C10 H4 0.9800
C10 H5 0.9800
C10 H6 0.9800
C11 H7 0.9800
C11 H8 0.9800
C11 H9 0.9800
C12 H10 0.9800
C12 H11 0.9800
C12 H12 0.9800
C13 H13 0.9800
C13 H14 0.9800
C13 H15 0.9800
C14 H16 0.9800
C14 H17 0.9800
C14 H18 0.9800
C15 H19 0.9800
C15 H20 0.9800
C15 H21 0.9800
C16 H22 0.9800
C16 H23 0.9800
C16 H24 0.9800
C17 H25 0.9800
C17 H26 0.9800
C17 H27 0.9800
C18 H28 0.9800
C18 H29 0.9800
C18 H30 0.9800
C19 H31 0.9800
C19 H32 0.9800
C19 H33 0.9800
C20 H34 0.9800
C20 H35 0.9800
C20 H36 0.9800
C21 H37 0.9800
C21 H38 0.9800
C21 H39 0.9800
C22 H40 0.9800
C22 H41 0.9800
C22 H42 0.9800
C23 C24 1.523(5)
C23 H43 0.9900
C23 H44 0.9900
C24 C25 1.401(5)
C24 C29 1.404(6)
C25 C26 1.403(5)
C25 C31 1.510(6)
C26 C27 1.374(7)
C26 H45 0.9500
C27 C28 1.389(6)
C27 C32 1.514(6)
C28 C29 1.395(5)
C28 H46 0.9500
C29 C30 1.515(6)
C30 H47 0.9800
C30 H48 0.9800
C30 H49 0.9800
C31 H50 0.9800
C31 H51 0.9800
C31 H52 0.9800
C32 H53 0.9800
C32 H54 0.9800
C32 H55 0.9800

loop_
_geom_torsion_atom_site_label_1
_geom_torsion_atom_site_label_2
_geom_torsion_atom_site_label_3
_geom_torsion_atom_site_label_4
_geom_torsion
C3 Ge1 O1 C23 168.7(3)
Fe1 Ge1 O1 C23 -2.9(3)
C8 C4 C5 C6 -1.4(4)
C9 C4 C5 C6 175.6(3)
Fe1 C4 C5 C6 -61.9(2)
C8 C4 C5 C10 -176.9(3)
C9 C4 C5 C10 0.1(6)
Fe1 C4 C5 C10 122.6(4)
C8 C4 C5 Fe1 60.5(2)
C9 C4 C5 Fe1 -122.5(4)
C4 C5 C6 C7 1.2(4)
C10 C5 C6 C7 176.6(3)
Fe1 C5 C6 C7 -60.3(2)
C4 C5 C6 C11 -174.6(3)
C10 C5 C6 C11 0.8(6)
Fe1 C5 C6 C11 123.9(4)
C4 C5 C6 Fe1 61.5(2)
C10 C5 C6 Fe1 -123.1(4)
C5 C6 C7 C8 -0.5(4)
C11 C6 C7 C8 175.3(3)
Fe1 C6 C7 C8 -59.6(2)
C5 C6 C7 C12 -171.8(3)
C11 C6 C7 C12 3.9(6)
Fe1 C6 C7 C12 129.1(4)
C5 C6 C7 Fe1 59.1(2)
C11 C6 C7 Fe1 -125.1(4)
C5 C4 C8 C7 1.1(4)
C9 C4 C8 C7 -175.8(3)
Fe1 C4 C8 C7 60.6(2)
C5 C4 C8 C13 172.6(3)
C9 C4 C8 C13 -4.3(6)
Fe1 C4 C8 C13 -127.9(4)
C5 C4 C8 Fe1 -59.5(2)
C9 C4 C8 Fe1 123.6(4)
C6 C7 C8 C4 -0.4(4)
C12 C7 C8 C4 171.1(3)
Fe1 C7 C8 C4 -60.2(2)
C6 C7 C8 C13 -172.3(3)
C12 C7 C8 C13 -0.8(5)
Fe1 C7 C8 C13 127.9(3)
C6 C7 C8 Fe1 59.8(2)
C12 C7 C8 Fe1 -128.7(3)
Ge1 O1 C23 C24 177.7(2)
O1 C23 C24 C25 95.9(4)
O1 C23 C24 C29 -85.0(4)
C29 C24 C25 C26 0.7(5)
C23 C24 C25 C26 179.8(3)
C29 C24 C25 C31 -178.8(3)
C23 C24 C25 C31 0.3(5)
C24 C25 C26 C27 -0.1(6)
C31 C25 C26 C27 179.5(4)
C25 C26 C27 C28 0.3(6)
C25 C26 C27 C32 179.3(4)
C26 C27 C28 C29 -1.2(6)
C32 C27 C28 C29 179.8(4)
C27 C28 C29 C24 1.9(6)
C27 C28 C29 C30 -178.0(4)
C25 C24 C29 C28 -1.6(5)
C23 C24 C29 C28 179.3(3)
C25 C24 C29 C30 178.3(3)
C23 C24 C29 C30 -0.8(5)
